data_7221960
loop_
_publ_author_name
'Jia, Lina'
'Zhang, Qi'
'Wang, Jian-Rong'
'Mei, Xuefeng'

_publ_section_title
;
 Versatile solid modifications of icariin: structure, properties and form
 transformation
;
_journal_issue 39
_journal_name_full CrystEngComm
_journal_page_first 7500
_journal_paper_doi 10.1039/C5CE01422K
_journal_volume 17
_journal_year 2015
_chemical_absolute_configuration rmad
_chemical_formula_sum 'C37 H48 O17'
_chemical_formula_weight 762.74
_chemical_name_systematic
; 
 ? 
;
_space_group_IT_number 19
_symmetry_cell_setting orthorhombic
_symmetry_space_group_name_Hall 'P 2ac 2ab'
_symmetry_space_group_name_H-M 'P 21 21 21'
_atom_sites_solution_hydrogens geom
_atom_sites_solution_primary direct
_atom_sites_solution_secondary difmap
_audit_creation_method SHELXL-97
_audit_update_record
;
2015-07-19 deposited with the CCDC.
2015-08-30 downloaded from the CCDC.
;
_cell_angle_alpha 90.00
_cell_angle_beta 90.00
_cell_angle_gamma 90.00
_cell_formula_units_Z 8
_cell_length_a 9.7888(2)
_cell_length_b 22.9845(6)
_cell_length_c 31.9792(6)
_cell_measurement_temperature 130(2)
_cell_volume 7195.0(3)
_computing_cell_refinement 'Bruker SAINT'
_computing_data_collection 'Bruker APEX2'
_computing_data_reduction 'Bruker SAINT'
_computing_molecular_graphics 'Bruker SHELXTL'
_computing_publication_material 'Bruker SHELXTL'
_computing_structure_refinement 'SHELXL-97 (Sheldrick, 2008)'
_computing_structure_solution 'SHELXS-97 (Sheldrick, 2008)'
_diffrn_ambient_temperature 130(2)
_diffrn_measured_fraction_theta_full 0.997
_diffrn_measured_fraction_theta_max 0.997
_diffrn_measurement_device_type 'Bruker APXII-CCD'
_diffrn_measurement_method '\f and \w scans'
_diffrn_radiation_monochromator graphite
_diffrn_radiation_source 'fine-focus sealed tube'
_diffrn_radiation_type MoK\a
_diffrn_radiation_wavelength 0.71073
_diffrn_reflns_av_R_equivalents 0.0565
_diffrn_reflns_av_sigmaI/netI 0.0911
_diffrn_reflns_limit_h_max 12
_diffrn_reflns_limit_h_min -11
_diffrn_reflns_limit_k_max 26
_diffrn_reflns_limit_k_min -29
_diffrn_reflns_limit_l_max 40
_diffrn_reflns_limit_l_min -41
_diffrn_reflns_number 37209
_diffrn_reflns_theta_full 27.52
_diffrn_reflns_theta_max 27.52
_diffrn_reflns_theta_min 1.09
_exptl_absorpt_coefficient_mu 0.112
_exptl_crystal_colour yellow
_exptl_crystal_density_diffrn 1.408
_exptl_crystal_density_method 'not measured'
_exptl_crystal_description prism
_exptl_crystal_F_000 3232
_exptl_crystal_size_max 0.15
_exptl_crystal_size_mid 0.12
_exptl_crystal_size_min 0.1
_refine_diff_density_max 0.495
_refine_diff_density_min -0.529
_refine_diff_density_rms 0.098
_refine_ls_abs_structure_details 'Flack H D (1983), Acta Cryst. A39, 876-881'
_refine_ls_abs_structure_Flack -0.9(8)
_refine_ls_extinction_method none
_refine_ls_goodness_of_fit_ref 1.009
_refine_ls_hydrogen_treatment mixed
_refine_ls_matrix_type full
_refine_ls_number_parameters 981
_refine_ls_number_reflns 16450
_refine_ls_number_restraints 1380
_refine_ls_restrained_S_all 0.994
_refine_ls_R_factor_all 0.0987
_refine_ls_R_factor_gt 0.0595
_refine_ls_shift/su_max 0.000
_refine_ls_shift/su_mean 0.000
_refine_ls_structure_factor_coef Fsqd
_refine_ls_weighting_details 'calc w=1/[\s^2^(Fo^2^)+(0.0863P)^2^+0.7064P] where P=(Fo^2^+2Fc^2^)/3'
_refine_ls_weighting_scheme calc
_refine_ls_wR_factor_gt 0.1380
_refine_ls_wR_factor_ref 0.1650
_reflns_number_gt 11534
_reflns_number_total 16450
_reflns_threshold_expression >2sigma(I)
_cod_data_source_file c5ce01422k2.cif
_cod_data_source_block mo_2015288_0m
_cod_depositor_comments 'Adding full bibliography for 7221958--7221966.cif.'
_cod_database_code 7221960

loop_
_symmetry_equiv_pos_as_xyz
'x, y, z'
'x+1/2, -y+1/2, -z'
'-x, y+1/2, -z+1/2'
'-x+1/2, -y, z+1/2'

loop_
_atom_site_label
_atom_site_type_symbol
_atom_site_fract_x
_atom_site_fract_y
_atom_site_fract_z
_atom_site_U_iso_or_equiv
_atom_site_adp_type
_atom_site_occupancy
_atom_site_symmetry_multiplicity
_atom_site_calc_flag
_atom_site_refinement_flags
_atom_site_disorder_assembly
_atom_site_disorder_group
O14 O 0.0111(2) 0.70095(10) 0.42770(7) 0.0175(5) Uani 1 1 d . A 23
H14 H 0.0655 0.6769 0.4186 0.026 Uiso 1 1 calc R A 23
O10 O 0.2969(2) 0.79836(10) 0.33157(7) 0.0148(5) Uani 1 1 d . A 23
O5 O 0.6154(2) 0.96546(10) 0.14709(7) 0.0159(5) Uani 1 1 d . A 23
O8 O 0.7419(3) 1.09083(11) 0.05589(8) 0.0253(6) Uani 1 1 d . A 23
H8 H 0.7281 1.0926 0.0306 0.038 Uiso 1 1 calc R A 23
O13 O -0.0455(2) 0.81233(10) 0.46654(7) 0.0181(5) Uani 1 1 d . A 23
H13 H -0.0668 0.7817 0.4780 0.027 Uiso 1 1 calc R A 23
O11 O 0.2238(2) 0.84667(10) 0.39033(7) 0.0132(5) Uani 1 1 d . A 23
O1 O 0.5397(2) 0.83604(10) 0.20852(7) 0.0137(5) Uani 1 1 d . A 23
O6 O 0.4681(3) 0.95848(11) 0.08946(7) 0.0216(6) Uani 1 1 d . A 23
O7 O 0.7139(3) 0.98637(12) 0.00559(8) 0.0308(7) Uani 1 1 d . A 23
H103 H 0.7902 0.9985 0.0116 0.046 Uiso 1 1 calc R A 23
O9 O 0.4706(3) 1.08478(11) 0.09016(8) 0.0232(6) Uani 1 1 d . A 23
H115 H 0.5008 1.1157 0.0812 0.035 Uiso 1 1 calc R A 23
O2 O 0.4568(3) 1.00965(10) 0.21173(7) 0.0213(5) Uani 1 1 d . A 23
O3 O 0.3109(3) 0.99298(10) 0.27795(8) 0.0263(6) Uani 1 1 d . A 23
H12 H 0.3446 1.0109 0.2583 0.039 Uiso 1 1 calc R A 23
O4 O 0.8570(3) 0.74817(12) 0.05029(9) 0.0388(8) Uani 1 1 d . A 23
O15 O 0.1127(2) 0.70819(10) 0.34496(7) 0.0156(5) Uani 1 1 d . A 23
O11A O 0.8130(2) 0.15960(10) 0.89928(7) 0.0136(5) Uani 1 1 d . B 23
O10A O 0.7537(2) 0.21153(10) 0.84107(7) 0.0146(5) Uani 1 1 d . B 23
O5A O 0.4197(2) 0.03188(10) 0.66666(7) 0.0171(5) Uani 1 1 d . B 23
O6A O 0.5202(2) 0.02584(10) 0.60082(7) 0.0171(5) Uani 1 1 d . B 23
O7A O 0.2544(2) -0.05700(11) 0.54567(7) 0.0206(5) Uani 1 1 d . B 23
H113 H 0.1955 -0.0750 0.5585 0.031 Uiso 1 1 calc R B 23
O2A O 0.6003(3) -0.00674(10) 0.72717(7) 0.0213(5) Uani 1 1 d . B 23
O3A O 0.7721(3) 0.01687(10) 0.78709(7) 0.0223(6) Uani 1 1 d . B 23
H22 H 0.7377 -0.0023 0.7682 0.033 Uiso 1 1 calc R B 23
O13A O 1.0394(3) 0.19209(10) 0.98814(7) 0.0183(5) Uani 1 1 d . B 23
H13A H 1.0150 0.1653 1.0033 0.028 Uiso 1 1 calc R B 23
O14A O 0.9898(3) 0.30562(10) 0.94982(7) 0.0210(6) Uani 1 1 d . B 23
O15A O 0.9249(3) 0.30253(10) 0.86446(7) 0.0186(5) Uani 1 1 d . B 23
H25 H 0.9987 0.3153 0.8724 0.028 Uiso 1 1 calc R B 23
O12A O 0.7384(3) 0.10295(11) 0.97258(7) 0.0219(6) Uani 1 1 d . B 23
O1A O 0.5016(2) 0.16555(10) 0.72227(7) 0.0164(5) Uani 1 1 d . B 23
O4A O 0.1808(3) 0.24904(13) 0.56483(9) 0.0385(8) Uani 1 1 d . B 23
O9A O 0.5935(2) -0.09440(10) 0.62522(7) 0.0165(5) Uani 1 1 d . B 23
O8A O 0.3201(2) -0.13436(10) 0.61428(8) 0.0187(5) Uani 1 1 d . B 23
H10C H 0.3763 -0.1525 0.6281 0.028 Uiso 1 1 calc R B 23
O2S O -0.0317(3) 0.48702(12) 0.13244(9) 0.0314(7) Uani 1 1 d . C 23
O1S O 0.0809(3) 0.59892(12) 0.11814(9) 0.0320(7) Uani 1 1 d . C 23
O4S O 1.0504(3) 0.49628(14) 0.62258(10) 0.0440(8) Uani 1 1 d . D 23
C30 C 0.0336(3) 0.75552(14) 0.40770(10) 0.0130(6) Uani 1 1 d U A 23
H24 H -0.0491 0.7668 0.3925 0.016 Uiso 1 1 calc R A 23
C29 C 0.1506(3) 0.74883(14) 0.37688(10) 0.0127(6) Uani 1 1 d U A 23
H109 H 0.2311 0.7341 0.3917 0.015 Uiso 1 1 calc R A 23
C28 C 0.1843(3) 0.80816(14) 0.35785(10) 0.0138(6) Uani 1 1 d U A 23
H107 H 0.1065 0.8237 0.3421 0.017 Uiso 1 1 calc R A 23
C6 C 0.3337(3) 0.83938(14) 0.30180(10) 0.0133(6) Uani 1 1 d U A 23
C7 C 0.4162(3) 0.81716(14) 0.27011(10) 0.0141(5) Uani 1 1 d U A 23
C8 C 0.4604(3) 0.85740(14) 0.24051(10) 0.0134(5) Uani 1 1 d U A 23
C9 C 0.4291(3) 0.91660(15) 0.24220(10) 0.0153(6) Uani 1 1 d U A 23
C3 C 0.4814(3) 0.95638(15) 0.21088(10) 0.0150(6) Uani 1 1 d U A 23
C2 C 0.5622(3) 0.92949(14) 0.17797(10) 0.0143(6) Uani 1 1 d U A 23
C22 C 0.5150(4) 0.99459(15) 0.12179(10) 0.0177(6) Uani 1 1 d U A 23
H9 H 0.4372 1.0048 0.1396 0.021 Uiso 1 1 calc R A 23
C23 C 0.5799(4) 1.05042(15) 0.10607(11) 0.0175(6) Uani 1 1 d U A 23
H4 H 0.6238 1.0708 0.1294 0.021 Uiso 1 1 calc R A 23
C24 C 0.6854(4) 1.03771(15) 0.07210(11) 0.0186(7) Uani 1 1 d U A 23
H5 H 0.7595 1.0146 0.0843 0.022 Uiso 1 1 calc R A 23
C31 C 0.0679(3) 0.80257(14) 0.43970(9) 0.0122(6) Uani 1 1 d U A 23
H3 H 0.1448 0.7890 0.4567 0.015 Uiso 1 1 calc R A 23
C32 C 0.1103(3) 0.85864(14) 0.41786(10) 0.0128(6) Uani 1 1 d U A 23
H27 H 0.0333 0.8726 0.4010 0.015 Uiso 1 1 calc R A 23
C1 C 0.5881(3) 0.87158(15) 0.17752(10) 0.0148(5) Uani 1 1 d U A 23
C25 C 0.6197(4) 1.00284(16) 0.03733(11) 0.0206(7) Uani 1 1 d U A 23
H114 H 0.5441 1.0250 0.0250 0.025 Uiso 1 1 calc R A 23
C4 C 0.3443(4) 0.93630(15) 0.27497(11) 0.0176(6) Uani 1 1 d U A 23
C5 C 0.2969(4) 0.89785(15) 0.30486(10) 0.0167(6) Uani 1 1 d U A 23
H10 H 0.2416 0.9107 0.3266 0.020 Uiso 1 1 calc R A 23
C10 C 0.6618(4) 0.83815(15) 0.14549(11) 0.0166(6) Uani 1 1 d U A 23
C11 C 0.6214(4) 0.78147(15) 0.13638(11) 0.0202(6) Uani 1 1 d U A 23
H104 H 0.5510 0.7646 0.1517 0.024 Uiso 1 1 calc R A 23
C12 C 0.6841(4) 0.74955(17) 0.10477(11) 0.0251(7) Uani 1 1 d U A 23
H150 H 0.6555 0.7119 0.0987 0.030 Uiso 1 1 calc R A 23
C13 C 0.7898(4) 0.77479(16) 0.08252(12) 0.0246(7) Uani 1 1 d U A 23
C14 C 0.8337(4) 0.83017(17) 0.09200(12) 0.0243(7) Uani 1 1 d U A 23
H106 H 0.9064 0.8462 0.0773 0.029 Uiso 1 1 calc R A 23
C15 C 0.7707(4) 0.86212(16) 0.12319(11) 0.0201(6) Uani 1 1 d U A 23
H11 H 0.8010 0.8995 0.1293 0.024 Uiso 1 1 calc R A 23
C16 C 0.4457(3) 0.75259(14) 0.26618(10) 0.0131(6) Uani 1 1 d U A 23
H15 H 0.5280 0.7470 0.2498 0.016 Uiso 1 1 calc R A 23
H16 H 0.4613 0.7363 0.2937 0.016 Uiso 1 1 calc R A 23
C17 C 0.3288(4) 0.72125(15) 0.24565(10) 0.0164(6) Uani 1 1 d U A 23
H17 H 0.2842 0.7414 0.2245 0.020 Uiso 1 1 calc R A 23
C18 C 0.2811(4) 0.66837(15) 0.25396(11) 0.0178(7) Uani 1 1 d U A 23
C19 C 0.3382(4) 0.62865(16) 0.28726(12) 0.0226(8) Uani 1 1 d U A 23
H20 H 0.3852 0.6514 0.3079 0.034 Uiso 1 1 calc R A 23
H18 H 0.4007 0.6016 0.2748 0.034 Uiso 1 1 calc R A 23
H19 H 0.2648 0.6077 0.3003 0.034 Uiso 1 1 calc R A 23
C20 C 0.1660(4) 0.64303(17) 0.22899(13) 0.0280(8) Uani 1 1 d U A 23
H21 H 0.2003 0.6126 0.2113 0.042 Uiso 1 1 calc R A 23
H111 H 0.1255 0.6729 0.2120 0.042 Uiso 1 1 calc R A 23
H110 H 0.0984 0.6274 0.2476 0.042 Uiso 1 1 calc R A 23
C33 C 0.1531(3) 0.90679(15) 0.44761(10) 0.0143(6) Uani 1 1 d U A 23
H31A H 0.1762 0.9414 0.4318 0.017 Uiso 1 1 calc R A 23
H31B H 0.0778 0.9162 0.4661 0.017 Uiso 1 1 calc R A 23
C31A C 0.9386(3) 0.20189(14) 0.95674(10) 0.0135(6) Uani 1 1 d U B 23
H30 H 0.8522 0.2122 0.9703 0.016 Uiso 1 1 calc R B 23
C32A C 0.9164(3) 0.14736(14) 0.92997(10) 0.0136(6) Uani 1 1 d U B 23
H35 H 1.0019 0.1382 0.9155 0.016 Uiso 1 1 calc R B 23
C28A C 0.8588(3) 0.20197(14) 0.87026(10) 0.0132(6) Uani 1 1 d U B 23
H38 H 0.9431 0.1894 0.8564 0.016 Uiso 1 1 calc R B 23
C6A C 0.7219(3) 0.16923(14) 0.81193(10) 0.0136(6) Uani 1 1 d U B 23
C5A C 0.7702(4) 0.11217(14) 0.81464(10) 0.0156(6) Uani 1 1 d U B 23
H55 H 0.8313 0.1013 0.8355 0.019 Uiso 1 1 calc R B 23
C4A C 0.7247(4) 0.07200(14) 0.78531(10) 0.0156(6) Uani 1 1 d U B 23
C9A C 0.6288(4) 0.08806(15) 0.75482(10) 0.0159(6) Uani 1 1 d U B 23
C3A C 0.5700(4) 0.04636(15) 0.72595(10) 0.0171(6) Uani 1 1 d U B 23
C2A C 0.4775(4) 0.07023(15) 0.69494(10) 0.0163(6) Uani 1 1 d U B 23
C22A C 0.5173(3) 0.00133(15) 0.64080(10) 0.0161(6) Uani 1 1 d U B 23
H58 H 0.6081 0.0055 0.6534 0.019 Uiso 1 1 calc R B 23
C26A C 0.3973(4) 0.01695(15) 0.57653(11) 0.0176(6) Uani 1 1 d U B 23
H59 H 0.3197 0.0356 0.5905 0.021 Uiso 1 1 calc R B 23
C25A C 0.3703(4) -0.04837(16) 0.57205(11) 0.0176(7) Uani 1 1 d U B 23
H31 H 0.4500 -0.0665 0.5588 0.021 Uiso 1 1 calc R B 23
C30A C 0.9813(3) 0.25153(14) 0.92820(10) 0.0134(6) Uani 1 1 d U B 23
H33 H 1.0710 0.2425 0.9162 0.016 Uiso 1 1 calc R B 23
C29A C 0.8792(3) 0.25927(14) 0.89280(10) 0.0125(6) Uani 1 1 d U B 23
H34 H 0.7915 0.2716 0.9047 0.015 Uiso 1 1 calc R B 23
C33A C 0.8701(3) 0.09409(15) 0.95389(10) 0.0166(7) Uani 1 1 d U B 23
H37 H 0.8659 0.0611 0.9350 0.020 Uiso 1 1 calc R B 23
H36 H 0.9363 0.0852 0.9756 0.020 Uiso 1 1 calc R B 23
C7A C 0.6346(3) 0.18871(14) 0.78046(10) 0.0134(5) Uani 1 1 d U B 23
C8A C 0.5899(3) 0.14652(15) 0.75297(10) 0.0148(5) Uani 1 1 d U B 23
C1A C 0.4507(4) 0.12797(15) 0.69314(10) 0.0171(6) Uani 1 1 d U B 23
C10A C 0.3729(4) 0.16092(15) 0.66148(11) 0.0176(6) Uani 1 1 d U B 23
C15A C 0.2622(4) 0.13695(15) 0.64009(11) 0.0189(6) Uani 1 1 d U B 23
H45 H 0.2315 0.0998 0.6469 0.023 Uiso 1 1 calc R B 23
C14A C 0.1982(4) 0.16808(16) 0.60889(11) 0.0227(7) Uani 1 1 d U B 23
H44 H 0.1224 0.1525 0.5954 0.027 Uiso 1 1 calc R B 23
C13A C 0.2465(4) 0.22263(16) 0.59756(11) 0.0234(7) Uani 1 1 d U B 23
C21A C 0.2487(5) 0.29673(19) 0.54563(13) 0.0392(10) Uani 1 1 d U B 23
H101 H 0.3388 0.2850 0.5373 0.059 Uiso 1 1 calc R B 23
H41 H 0.2551 0.3284 0.5651 0.059 Uiso 1 1 calc R B 23
H40 H 0.1981 0.3090 0.5215 0.059 Uiso 1 1 calc R B 23
C12A C 0.3524(4) 0.24786(17) 0.61934(11) 0.0234(7) Uani 1 1 d U B 23
H43 H 0.3819 0.2852 0.6127 0.028 Uiso 1 1 calc R B 23
C11A C 0.4144(4) 0.21670(15) 0.65137(11) 0.0200(6) Uani 1 1 d U B 23
H42 H 0.4855 0.2337 0.6663 0.024 Uiso 1 1 calc R B 23
C16A C 0.5958(3) 0.25189(14) 0.77386(10) 0.0139(6) Uani 1 1 d U B 23
H46 H 0.5001 0.2544 0.7662 0.017 Uiso 1 1 calc R B 23
H47 H 0.6086 0.2732 0.7998 0.017 Uiso 1 1 calc R B 23
C17A C 0.6817(3) 0.27911(14) 0.73993(10) 0.0141(6) Uani 1 1 d U B 23
H54 H 0.6923 0.2578 0.7154 0.017 Uiso 1 1 calc R B 23
C18A C 0.7441(3) 0.33074(15) 0.74154(10) 0.0158(6) Uani 1 1 d U B 23
C20A C 0.8287(4) 0.35221(16) 0.70547(11) 0.0215(8) Uani 1 1 d U B 23
H50 H 0.8239 0.3247 0.6829 0.032 Uiso 1 1 calc R B 23
H48 H 0.9219 0.3565 0.7142 0.032 Uiso 1 1 calc R B 23
H49 H 0.7942 0.3891 0.6962 0.032 Uiso 1 1 calc R B 23
C19A C 0.7406(4) 0.37144(15) 0.77807(12) 0.0233(8) Uani 1 1 d U B 23
H51 H 0.6984 0.3524 0.8015 0.035 Uiso 1 1 calc R B 23
H53 H 0.6889 0.4055 0.7708 0.035 Uiso 1 1 calc R B 23
H52 H 0.8321 0.3825 0.7853 0.035 Uiso 1 1 calc R B 23
C23A C 0.4788(3) -0.06262(14) 0.64126(10) 0.0149(6) Uani 1 1 d U B 23
H56 H 0.4615 -0.0748 0.6702 0.018 Uiso 1 1 calc R B 23
C24A C 0.3526(3) -0.07420(15) 0.61524(10) 0.0159(6) Uani 1 1 d U B 23
H57 H 0.2760 -0.0540 0.6286 0.019 Uiso 1 1 calc R B 23
C27A C 0.4237(4) 0.04635(18) 0.53466(11) 0.0277(9) Uani 1 1 d U B 23
H62 H 0.5069 0.0316 0.5228 0.042 Uiso 1 1 calc R B 23
H60 H 0.4318 0.0876 0.5387 0.042 Uiso 1 1 calc R B 23
H61 H 0.3491 0.0385 0.5160 0.042 Uiso 1 1 calc R B 23
C65 C 0.0912(4) 0.49474(18) 0.10953(13) 0.0302(8) Uani 1 1 d U C 23
H63 H 0.0992 0.4642 0.0887 0.036 Uiso 1 1 calc R C 23
H64 H 0.1686 0.4916 0.1284 0.036 Uiso 1 1 calc R C 23
C66 C 0.0944(5) 0.55280(19) 0.08829(13) 0.0326(8) Uani 1 1 d U C 23
H66 H 0.1799 0.5571 0.0733 0.039 Uiso 1 1 calc R C 23
H65 H 0.0205 0.5551 0.0682 0.039 Uiso 1 1 calc R C 23
C67 C -0.0409(4) 0.59166(19) 0.14217(13) 0.0310(8) Uani 1 1 d U C 23
H67A H -0.1200 0.5958 0.1241 0.037 Uiso 1 1 calc R C 23
H67B H -0.0456 0.6216 0.1635 0.037 Uiso 1 1 calc R C 23
O3S O 0.8949(3) 0.39588(14) 0.60278(10) 0.0454(8) Uani 1 1 d . D 23
C69 C 1.0685(5) 0.4432(2) 0.64470(14) 0.0395(9) Uani 1 1 d U D 23
H69A H 1.0114 0.4433 0.6695 0.047 Uiso 1 1 calc R D 23
H69B H 1.1629 0.4399 0.6536 0.047 Uiso 1 1 calc R D 23
C1S C -0.0427(4) 0.53249(18) 0.16256(12) 0.0297(8) Uani 1 1 d U C 23
H1S1 H 0.0326 0.5297 0.1822 0.036 Uiso 1 1 calc R C 23
H1S2 H -0.1271 0.5279 0.1781 0.036 Uiso 1 1 calc R C 23
C2S C 0.9134(5) 0.5003(2) 0.60892(16) 0.0460(10) Uani 1 1 d U D 23
H2S1 H 0.9004 0.5366 0.5939 0.055 Uiso 1 1 calc R D 23
H2S2 H 0.8530 0.5005 0.6330 0.055 Uiso 1 1 calc R D 23
C3S C 0.8779(5) 0.4503(2) 0.58102(15) 0.0461(10) Uani 1 1 d U D 23
H3S1 H 0.7839 0.4540 0.5717 0.055 Uiso 1 1 calc R D 23
H3S2 H 0.9362 0.4509 0.5565 0.055 Uiso 1 1 calc R D 23
C4S C 1.0322(5) 0.3919(2) 0.61796(16) 0.0460(10) Uani 1 1 d U D 23
H4S1 H 1.0946 0.3898 0.5944 0.055 Uiso 1 1 calc R D 23
H4S2 H 1.0424 0.3565 0.6341 0.055 Uiso 1 1 calc R D 23
C21 C 0.8075(6) 0.6932(2) 0.03735(16) 0.0574(13) Uani 1 1 d U A 23
H10A H 0.8632 0.6787 0.0149 0.086 Uiso 1 1 calc R A 23
H10B H 0.7149 0.6970 0.0279 0.086 Uiso 1 1 calc R A 23
H100 H 0.8110 0.6665 0.0604 0.086 Uiso 1 1 calc R A 23
C26 C 0.5657(4) 0.94629(17) 0.05656(11) 0.0247(7) Uani 1 1 d U A 23
H102 H 0.6426 0.9246 0.0685 0.030 Uiso 1 1 calc R A 23
C27 C 0.4955(6) 0.9085(2) 0.02410(13) 0.0500(13) Uani 1 1 d U A 23
H10D H 0.4117 0.9266 0.0155 0.075 Uiso 1 1 calc R A 23
H10E H 0.4760 0.8710 0.0360 0.075 Uiso 1 1 calc R A 23
H10F H 0.5543 0.9039 0.0003 0.075 Uiso 1 1 calc R A 23
O12 O 0.2679(2) 0.88871(11) 0.47159(7) 0.0184(5) Uani 1 1 d . A 23
H40A H 0.2689 0.9064 0.4939 0.028 Uiso 1 1 calc R A 23

loop_
_atom_site_aniso_label
_atom_site_aniso_U_11
_atom_site_aniso_U_22
_atom_site_aniso_U_33
_atom_site_aniso_U_23
_atom_site_aniso_U_13
_atom_site_aniso_U_12
O14 0.0250(13) 0.0121(12) 0.0154(12) -0.0013(9) 0.0049(10) -0.0031(10)
O10 0.0193(12) 0.0137(12) 0.0115(11) 0.0012(9) 0.0069(9) -0.0007(10)
O5 0.0190(12) 0.0146(12) 0.0141(12) 0.0046(9) 0.0029(10) -0.0004(10)
O8 0.0335(15) 0.0254(15) 0.0171(13) 0.0091(10) -0.0044(11) -0.0143(13)
O13 0.0207(13) 0.0189(13) 0.0146(12) 0.0024(9) 0.0060(10) 0.0005(11)
O11 0.0157(12) 0.0130(12) 0.0108(11) -0.0030(8) 0.0011(9) -0.0016(10)
O1 0.0183(12) 0.0107(12) 0.0120(11) 0.0019(8) 0.0060(10) -0.0004(10)
O6 0.0287(14) 0.0207(14) 0.0152(12) 0.0033(9) -0.0004(11) -0.0115(12)
O7 0.0366(16) 0.0350(17) 0.0208(14) -0.0027(11) 0.0057(12) -0.0089(14)
O9 0.0226(13) 0.0153(13) 0.0317(15) 0.0035(10) -0.0055(11) 0.0030(11)
O2 0.0319(14) 0.0118(13) 0.0203(13) -0.0004(9) 0.0063(11) 0.0002(11)
O3 0.0458(16) 0.0096(13) 0.0234(14) 0.0025(10) 0.0188(12) 0.0045(12)
O4 0.060(2) 0.0260(16) 0.0305(16) -0.0020(12) 0.0243(15) 0.0117(15)
O15 0.0228(13) 0.0120(12) 0.0120(11) -0.0034(8) 0.0000(10) -0.0033(10)
O11A 0.0162(11) 0.0130(12) 0.0115(11) 0.0003(9) -0.0024(9) 0.0001(10)
O10A 0.0201(12) 0.0142(12) 0.0094(11) -0.0024(8) -0.0042(10) 0.0039(10)
O5A 0.0199(13) 0.0149(13) 0.0166(12) -0.0057(9) -0.0018(10) -0.0020(10)
O6A 0.0203(12) 0.0156(13) 0.0153(12) 0.0011(9) -0.0034(10) -0.0048(11)
O7A 0.0161(12) 0.0259(14) 0.0199(13) -0.0051(10) -0.0036(11) -0.0042(11)
O2A 0.0325(14) 0.0107(13) 0.0208(13) -0.0019(9) -0.0060(11) 0.0014(11)
O3A 0.0337(15) 0.0118(13) 0.0212(13) -0.0013(9) -0.0062(11) 0.0054(11)
O13A 0.0271(13) 0.0160(13) 0.0119(11) 0.0022(9) -0.0062(10) 0.0037(11)
O14A 0.0335(15) 0.0093(12) 0.0203(13) -0.0007(9) -0.0086(11) -0.0020(11)
O15A 0.0250(13) 0.0162(13) 0.0147(12) 0.0027(9) -0.0042(10) -0.0077(11)
O12A 0.0220(13) 0.0212(14) 0.0225(13) 0.0068(10) 0.0035(11) 0.0018(12)
O1A 0.0240(13) 0.0105(12) 0.0147(12) -0.0049(9) -0.0068(10) 0.0021(10)
O4A 0.0458(18) 0.0335(18) 0.0361(17) 0.0093(13) -0.0251(15) -0.0034(15)
O9A 0.0167(12) 0.0153(13) 0.0176(12) -0.0019(9) 0.0010(10) 0.0003(10)
O8A 0.0196(12) 0.0123(12) 0.0242(13) -0.0029(9) -0.0017(11) -0.0013(11)
O2S 0.0289(14) 0.0329(17) 0.0324(16) -0.0085(12) 0.0063(12) -0.0122(13)
O1S 0.0380(16) 0.0274(16) 0.0305(16) -0.0009(12) 0.0080(13) -0.0037(14)
O4S 0.0375(17) 0.0409(19) 0.054(2) 0.0177(15) -0.0074(15) -0.0144(16)
C30 0.0153(14) 0.0124(14) 0.0114(13) 0.0025(11) 0.0011(12) -0.0012(12)
C29 0.0161(14) 0.0125(13) 0.0094(13) 0.0012(11) -0.0003(11) -0.0015(12)
C28 0.0146(12) 0.0149(12) 0.0118(12) -0.0002(10) 0.0028(11) -0.0017(11)
C6 0.0163(12) 0.0119(12) 0.0116(12) 0.0004(10) 0.0009(10) -0.0007(11)
C7 0.0171(11) 0.0118(11) 0.0134(11) -0.0004(9) -0.0003(10) 0.0000(10)
C8 0.0157(11) 0.0135(11) 0.0110(11) -0.0016(9) -0.0001(10) 0.0009(10)
C9 0.0186(12) 0.0141(12) 0.0132(12) -0.0005(10) 0.0012(11) -0.0012(11)
C3 0.0194(13) 0.0142(13) 0.0115(12) -0.0010(10) 0.0014(11) -0.0019(11)
C2 0.0171(12) 0.0154(12) 0.0104(11) 0.0017(10) 0.0005(10) -0.0019(11)
C22 0.0220(13) 0.0180(13) 0.0130(12) 0.0006(11) 0.0004(11) -0.0023(12)
C23 0.0206(14) 0.0153(14) 0.0165(13) -0.0001(11) -0.0042(12) 0.0011(13)
C24 0.0221(15) 0.0174(15) 0.0164(14) 0.0047(12) -0.0012(13) -0.0061(13)
C31 0.0125(13) 0.0146(14) 0.0094(12) -0.0001(10) 0.0014(11) -0.0001(12)
C32 0.0134(13) 0.0138(14) 0.0111(13) 0.0024(11) 0.0010(11) 0.0015(12)
C1 0.0178(12) 0.0148(12) 0.0117(11) 0.0015(9) 0.0000(10) -0.0009(11)
C25 0.0269(15) 0.0200(15) 0.0150(14) 0.0039(12) 0.0003(13) -0.0048(14)
C4 0.0224(14) 0.0143(13) 0.0160(13) -0.0018(11) 0.0038(12) -0.0004(12)
C5 0.0192(13) 0.0166(13) 0.0143(12) -0.0030(11) 0.0044(11) 0.0000(12)
C10 0.0204(13) 0.0146(12) 0.0149(12) 0.0032(10) 0.0025(11) 0.0046(12)
C11 0.0263(14) 0.0170(13) 0.0173(13) 0.0021(11) 0.0069(12) 0.0030(12)
C12 0.0350(15) 0.0183(14) 0.0222(14) 0.0015(12) 0.0067(13) 0.0044(13)
C13 0.0342(16) 0.0199(15) 0.0196(14) 0.0000(12) 0.0062(14) 0.0089(14)
C14 0.0275(15) 0.0235(14) 0.0218(14) 0.0055(12) 0.0085(13) 0.0039(13)
C15 0.0240(13) 0.0190(13) 0.0174(13) 0.0027(11) 0.0038(12) 0.0028(12)
C16 0.0164(13) 0.0099(13) 0.0130(13) 0.0017(10) 0.0022(11) 0.0033(12)
C17 0.0208(14) 0.0150(14) 0.0133(13) -0.0020(11) -0.0010(12) 0.0042(12)
C18 0.0191(15) 0.0149(15) 0.0194(15) -0.0017(12) -0.0010(13) 0.0023(13)
C19 0.0253(18) 0.0170(18) 0.0255(18) 0.0051(14) 0.0019(15) -0.0017(15)
C20 0.032(2) 0.0203(19) 0.032(2) -0.0027(15) -0.0102(17) -0.0059(17)
C33 0.0139(14) 0.0156(15) 0.0133(14) -0.0020(11) -0.0001(12) 0.0018(13)
C31A 0.0169(14) 0.0123(14) 0.0113(13) 0.0013(11) -0.0011(11) 0.0052(12)
C32A 0.0168(13) 0.0130(14) 0.0109(13) -0.0001(11) -0.0007(12) 0.0005(12)
C28A 0.0156(12) 0.0129(12) 0.0111(12) 0.0004(10) -0.0004(10) 0.0001(11)
C6A 0.0168(12) 0.0131(12) 0.0110(11) -0.0007(10) -0.0008(11) 0.0002(11)
C5A 0.0188(13) 0.0144(13) 0.0135(12) 0.0007(10) -0.0038(11) 0.0009(12)
C4A 0.0207(13) 0.0131(13) 0.0129(12) 0.0002(10) 0.0005(11) 0.0016(12)
C9A 0.0209(13) 0.0145(13) 0.0124(12) -0.0003(10) 0.0001(11) 0.0002(11)
C3A 0.0218(12) 0.0151(13) 0.0143(12) 0.0001(10) 0.0011(11) -0.0007(11)
C2A 0.0201(12) 0.0152(12) 0.0135(11) -0.0043(10) -0.0012(11) -0.0006(11)
C22A 0.0184(13) 0.0154(13) 0.0145(12) -0.0026(10) -0.0012(11) -0.0016(12)
C26A 0.0189(14) 0.0175(14) 0.0165(13) -0.0008(11) -0.0029(12) -0.0001(12)
C25A 0.0156(14) 0.0187(15) 0.0184(14) -0.0050(12) -0.0022(12) -0.0032(13)
C30A 0.0157(14) 0.0124(14) 0.0120(13) -0.0015(11) -0.0005(12) -0.0003(12)
C29A 0.0149(13) 0.0112(13) 0.0115(13) 0.0022(10) -0.0007(12) -0.0003(12)
C33A 0.0188(15) 0.0162(15) 0.0149(14) 0.0010(12) -0.0005(13) 0.0035(13)
C7A 0.0161(11) 0.0127(11) 0.0115(11) 0.0004(9) -0.0005(10) -0.0004(10)
C8A 0.0176(11) 0.0145(11) 0.0123(11) 0.0000(10) -0.0022(10) 0.0009(11)
C1A 0.0204(12) 0.0161(12) 0.0147(11) -0.0023(10) -0.0016(10) -0.0013(11)
C10A 0.0213(13) 0.0158(13) 0.0157(12) -0.0035(10) -0.0020(11) 0.0027(12)
C15A 0.0211(13) 0.0175(13) 0.0182(13) -0.0023(11) -0.0030(12) 0.0005(12)
C14A 0.0251(14) 0.0228(14) 0.0203(14) -0.0058(12) -0.0077(12) 0.0002(13)
C13A 0.0276(15) 0.0228(15) 0.0197(14) 0.0006(12) -0.0071(13) 0.0021(14)
C21A 0.055(3) 0.034(2) 0.029(2) 0.0088(17) -0.015(2) 0.003(2)
C12A 0.0287(15) 0.0189(14) 0.0225(14) 0.0007(12) -0.0042(13) 0.0004(13)
C11A 0.0227(14) 0.0179(13) 0.0195(13) -0.0026(11) -0.0048(12) -0.0007(12)
C16A 0.0163(13) 0.0117(13) 0.0138(13) -0.0011(11) -0.0011(12) 0.0027(12)
C17A 0.0173(13) 0.0138(13) 0.0113(13) -0.0015(10) -0.0011(11) 0.0034(12)
C18A 0.0170(14) 0.0163(15) 0.0140(14) -0.0004(11) -0.0013(13) 0.0051(13)
C20A 0.0225(17) 0.0189(18) 0.0230(17) 0.0036(14) 0.0011(15) 0.0003(15)
C19A 0.0280(19) 0.0142(17) 0.0277(19) -0.0031(13) 0.0003(16) -0.0045(16)
C23A 0.0172(13) 0.0127(13) 0.0149(13) -0.0032(10) 0.0007(11) -0.0028(12)
C24A 0.0162(14) 0.0141(14) 0.0173(14) -0.0034(11) -0.0003(12) -0.0022(12)
C27A 0.030(2) 0.033(2) 0.0206(18) 0.0068(15) -0.0048(16) -0.0066(18)
C65 0.0290(17) 0.0319(19) 0.0298(18) -0.0073(15) 0.0052(15) -0.0069(16)
C66 0.0332(18) 0.038(2) 0.0266(18) -0.0032(15) 0.0047(16) -0.0030(17)
C67 0.0270(17) 0.0376(19) 0.0285(18) -0.0065(15) 0.0027(15) -0.0007(16)
O3S 0.050(2) 0.038(2) 0.049(2) 0.0003(15) -0.0111(16) -0.0085(16)
C69 0.0351(19) 0.043(2) 0.040(2) 0.0139(17) -0.0024(17) -0.0093(18)
C1S 0.0278(17) 0.037(2) 0.0245(17) -0.0072(14) 0.0057(15) -0.0076(16)
C2S 0.038(2) 0.045(2) 0.055(2) 0.0160(18) -0.0008(19) -0.0061(19)
C3S 0.040(2) 0.055(2) 0.043(2) 0.0158(18) -0.0049(19) -0.009(2)
C4S 0.039(2) 0.048(2) 0.051(2) 0.0060(18) 0.0007(19) -0.0025(19)
C21 0.094(3) 0.033(2) 0.045(3) -0.007(2) 0.031(3) 0.008(3)
C26 0.0361(16) 0.0220(15) 0.0160(14) -0.0006(12) 0.0031(13) -0.0069(14)
C27 0.086(3) 0.038(2) 0.026(2) -0.0063(17) 0.008(2) -0.038(2)
O12 0.0179(12) 0.0215(14) 0.0157(12) -0.0080(9) -0.0043(10) 0.0057(11)

loop_
_atom_type_symbol
_atom_type_description
_atom_type_scat_dispersion_real
_atom_type_scat_dispersion_imag
_atom_type_scat_source
C C 0.0033 0.0016 'International Tables Vol C Tables 4.2.6.8 and 6.1.1.4'
H H 0.0000 0.0000 'International Tables Vol C Tables 4.2.6.8 and 6.1.1.4'
O O 0.0106 0.0060 'International Tables Vol C Tables 4.2.6.8 and 6.1.1.4'

loop_
_geom_angle_atom_site_label_1
_geom_angle_atom_site_label_2
_geom_angle_atom_site_label_3
_geom_angle
C30 O14 H14 109.5
C6 O10 C28 120.3(3)
C2 O5 C22 114.8(2)
C24 O8 H8 109.5
C31 O13 H13 109.5
C28 O11 C32 110.8(2)
C1 O1 C8 121.4(3)
C22 O6 C26 115.7(3)
C25 O7 H103 109.5
C23 O9 H115 109.5
C4 O3 H12 109.5
C13 O4 C21 117.1(3)
C28A O11A C32A 111.0(2)
C6A O10A C28A 120.2(3)
C2A O5A C22A 114.4(3)
C22A O6A C26A 114.7(3)
C25A O7A H113 109.5
C4A O3A H22 109.5
C31A O13A H13A 109.5
C29A O15A H25 109.5
C1A O1A C8A 121.0(3)
C13A O4A C21A 116.9(3)
C24A O8A H10C 109.5
C65 O2S C1S 108.7(3)
C67 O1S C66 110.5(3)
C2S O4S C69 109.2(3)
O14 C30 C29 108.6(3)
O14 C30 C31 110.9(3)
C29 C30 C31 109.9(3)
O14 C30 H24 109.1
C29 C30 H24 109.1
C31 C30 H24 109.1
O15 C29 C30 109.5(3)
O15 C29 C28 110.7(3)
C30 C29 C28 109.3(3)
O15 C29 H109 109.1
C30 C29 H109 109.1
C28 C29 H109 109.1
O10 C28 O11 108.9(3)
O10 C28 C29 105.3(3)
O11 C28 C29 108.9(3)
O10 C28 H107 111.2
O11 C28 H107 111.2
C29 C28 H107 111.2
O10 C6 C7 113.6(3)
O10 C6 C5 122.7(3)
C7 C6 C5 123.6(3)
C8 C7 C6 115.5(3)
C8 C7 C16 122.3(3)
C6 C7 C16 121.9(3)
O1 C8 C7 116.4(3)
O1 C8 C9 120.0(3)
C7 C8 C9 123.6(3)
C8 C9 C4 118.1(3)
C8 C9 C3 120.7(3)
C4 C9 C3 121.2(3)
O2 C3 C9 122.4(3)
O2 C3 C2 122.5(3)
C9 C3 C2 115.1(3)
C1 C2 O5 120.4(3)
C1 C2 C3 121.8(3)
O5 C2 C3 117.7(3)
O6 C22 O5 111.3(3)
O6 C22 C23 113.2(3)
O5 C22 C23 107.1(3)
O6 C22 H9 108.4
O5 C22 H9 108.4
C23 C22 H9 108.4
O9 C23 C22 105.8(3)
O9 C23 C24 111.1(3)
C22 C23 C24 110.9(3)
O9 C23 H4 109.6
C22 C23 H4 109.6
C24 C23 H4 109.6
O8 C24 C25 110.4(3)
O8 C24 C23 110.7(3)
C25 C24 C23 109.7(3)
O8 C24 H5 108.7
C25 C24 H5 108.7
C23 C24 H5 108.7
O13 C31 C32 110.9(3)
O13 C31 C30 110.2(3)
C32 C31 C30 110.6(3)
O13 C31 H3 108.4
C32 C31 H3 108.4
C30 C31 H3 108.4
O11 C32 C33 108.0(3)
O11 C32 C31 109.1(3)
C33 C32 C31 113.9(3)
O11 C32 H27 108.6
C33 C32 H27 108.6
C31 C32 H27 108.6
C2 C1 O1 120.9(3)
C2 C1 C10 127.8(3)
O1 C1 C10 111.2(3)
O7 C25 C24 112.9(3)
O7 C25 C26 106.5(3)
C24 C25 C26 107.5(3)
O7 C25 H114 109.9
C24 C25 H114 109.9
C26 C25 H114 109.9
O3 C4 C5 119.2(3)
O3 C4 C9 120.4(3)
C5 C4 C9 120.4(3)
C4 C5 C6 118.7(3)
C4 C5 H10 120.6
C6 C5 H10 120.6
C11 C10 C15 118.6(3)
C11 C10 C1 119.7(3)
C15 C10 C1 121.6(3)
C12 C11 C10 121.3(3)
C12 C11 H104 119.3
C10 C11 H104 119.3
C13 C12 C11 118.9(4)
C13 C12 H150 120.6
C11 C12 H150 120.6
O4 C13 C14 115.4(3)
O4 C13 C12 124.1(4)
C14 C13 C12 120.5(4)
C13 C14 C15 120.7(4)
C13 C14 H106 119.7
C15 C14 H106 119.7
C14 C15 C10 119.9(3)
C14 C15 H11 120.0
C10 C15 H11 120.0
C17 C16 C7 111.1(3)
C17 C16 H15 109.4
C7 C16 H15 109.4
C17 C16 H16 109.4
C7 C16 H16 109.4
H15 C16 H16 108.0
C18 C17 C16 128.2(3)
C18 C17 H17 115.9
C16 C17 H17 115.9
C17 C18 C20 120.9(3)
C17 C18 C19 124.4(3)
C20 C18 C19 114.8(3)
O12 C33 C32 110.0(3)
O12 C33 H31A 109.7
C32 C33 H31A 109.7
O12 C33 H31B 109.7
C32 C33 H31B 109.7
H31A C33 H31B 108.2
O13A C31A C30A 110.5(3)
O13A C31A C32A 111.2(3)
C30A C31A C32A 108.5(3)
O13A C31A H30 108.8
C30A C31A H30 108.8
C32A C31A H30 108.8
O11A C32A C33A 107.0(3)
O11A C32A C31A 108.7(3)
C33A C32A C31A 114.9(3)
O11A C32A H35 108.7
C33A C32A H35 108.7
C31A C32A H35 108.7
O10A C28A O11A 108.1(3)
O10A C28A C29A 106.0(3)
O11A C28A C29A 109.1(3)
O10A C28A H38 111.2
O11A C28A H38 111.2
C29A C28A H38 111.2
O10A C6A C7A 113.5(3)
O10A C6A C5A 122.8(3)
C7A C6A C5A 123.6(3)
C4A C5A C6A 118.2(3)
C4A C5A H55 120.9
C6A C5A H55 120.9
O3A C4A C5A 119.0(3)
O3A C4A C9A 120.4(3)
C5A C4A C9A 120.6(3)
C8A C9A C4A 117.7(3)
C8A C9A C3A 120.0(3)
C4A C9A C3A 122.3(3)
O2A C3A C9A 121.9(3)
O2A C3A C2A 122.4(3)
C9A C3A C2A 115.7(3)
C1A C2A O5A 121.2(3)
C1A C2A C3A 121.4(3)
O5A C2A C3A 117.5(3)
O6A C22A O5A 109.9(3)
O6A C22A C23A 113.9(3)
O5A C22A C23A 107.5(3)
O6A C22A H58 108.5
O5A C22A H58 108.5
C23A C22A H58 108.5
O6A C26A C27A 105.6(3)
O6A C26A C25A 109.4(3)
C27A C26A C25A 112.5(3)
O6A C26A H59 109.8
C27A C26A H59 109.8
C25A C26A H59 109.8
O7A C25A C24A 113.2(3)
O7A C25A C26A 109.2(3)
C24A C25A C26A 108.6(3)
O7A C25A H31 108.6
C24A C25A H31 108.6
C26A C25A H31 108.6
O14A C30A C31A 112.3(3)
O14A C30A C29A 107.3(3)
C31A C30A C29A 110.7(3)
O14A C30A H33 108.8
C31A C30A H33 108.8
C29A C30A H33 108.8
O15A C29A C28A 110.3(3)
O15A C29A C30A 110.5(3)
C28A C29A C30A 109.8(3)
O15A C29A H34 108.7
C28A C29A H34 108.7
C30A C29A H34 108.7
O12A C33A C32A 111.4(3)
O12A C33A H37 109.4
C32A C33A H37 109.4
O12A C33A H36 109.4
C32A C33A H36 109.4
H37 C33A H36 108.0
C8A C7A C6A 115.4(3)
C8A C7A C16A 120.4(3)
C6A C7A C16A 124.2(3)
O1A C8A C7A 115.4(3)
O1A C8A C9A 120.4(3)
C7A C8A C9A 124.2(3)
C2A C1A O1A 121.4(3)
C2A C1A C10A 129.2(3)
O1A C1A C10A 109.4(3)
C11A C10A C15A 118.7(3)
C11A C10A C1A 119.0(3)
C15A C10A C1A 122.3(3)
C14A C15A C10A 120.2(3)
C14A C15A H45 119.9
C10A C15A H45 119.9
C15A C14A C13A 120.2(3)
C15A C14A H44 119.9
C13A C14A H44 119.9
O4A C13A C12A 123.6(3)
O4A C13A C14A 116.1(3)
C12A C13A C14A 120.3(3)
C13A C12A C11A 119.0(3)
C13A C12A H43 120.5
C11A C12A H43 120.5
C10A C11A C12A 121.4(3)
C10A C11A H42 119.3
C12A C11A H42 119.3
C17A C16A C7A 111.0(3)
C17A C16A H46 109.4
C7A C16A H46 109.4
C17A C16A H47 109.4
C7A C16A H47 109.4
H46 C16A H47 108.0
C18A C17A C16A 126.5(3)
C18A C17A H54 116.7
C16A C17A H54 116.7
C17A C18A C19A 125.1(3)
C17A C18A C20A 120.9(3)
C19A C18A C20A 114.0(3)
O9A C23A C24A 110.7(3)
O9A C23A C22A 107.2(3)
C24A C23A C22A 111.6(3)
O9A C23A H56 109.1
C24A C23A H56 109.1
C22A C23A H56 109.1
O8A C24A C23A 111.5(3)
O8A C24A C25A 112.8(3)
C23A C24A C25A 109.8(3)
O8A C24A H57 107.5
C23A C24A H57 107.5
C25A C24A H57 107.5
O2S C65 C66 111.3(3)
O2S C65 H63 109.4
C66 C65 H63 109.4
O2S C65 H64 109.4
C66 C65 H64 109.4
H63 C65 H64 108.0
O1S C66 C65 110.8(3)
O1S C66 H66 109.5
C65 C66 H66 109.5
O1S C66 H65 109.5
C65 C66 H65 109.5
H66 C66 H65 108.1
O1S C67 C1S 110.3(3)
O1S C67 H67A 109.6
C1S C67 H67A 109.6
O1S C67 H67B 109.6
C1S C67 H67B 109.6
H67A C67 H67B 108.1
C4S O3S C3S 109.1(4)
O4S C69 C4S 111.2(4)
O4S C69 H69A 109.4
C4S C69 H69A 109.4
O4S C69 H69B 109.4
C4S C69 H69B 109.4
H69A C69 H69B 108.0
O2S C1S C67 111.6(3)
O2S C1S H1S1 109.3
C67 C1S H1S1 109.3
O2S C1S H1S2 109.3
C67 C1S H1S2 109.3
H1S1 C1S H1S2 108.0
O4S C2S C3S 110.7(4)
O4S C2S H2S1 109.5
C3S C2S H2S1 109.5
O4S C2S H2S2 109.5
C3S C2S H2S2 109.5
H2S1 C2S H2S2 108.1
O3S C3S C2S 110.6(4)
O3S C3S H3S1 109.5
C2S C3S H3S1 109.5
O3S C3S H3S2 109.5
C2S C3S H3S2 109.5
H3S1 C3S H3S2 108.1
O3S C4S C69 111.4(4)
O3S C4S H4S1 109.3
C69 C4S H4S1 109.3
O3S C4S H4S2 109.3
C69 C4S H4S2 109.3
H4S1 C4S H4S2 108.0
O4 C21 H10A 109.5
O4 C21 H10B 109.5
H10A C21 H10B 109.5
O4 C21 H100 109.5
H10A C21 H100 109.5
H10B C21 H100 109.5
O6 C26 C27 108.0(3)
O6 C26 C25 110.8(3)
C27 C26 C25 111.6(3)
O6 C26 H102 108.8
C27 C26 H102 108.8
C25 C26 H102 108.8

loop_
_geom_bond_atom_site_label_1
_geom_bond_atom_site_label_2
_geom_bond_distance
O14 C30 1.425(4)
O14 H14 0.8200
O10 C6 1.387(4)
O10 C28 1.404(4)
O5 C2 1.390(4)
O5 C22 1.439(4)
O8 C24 1.437(4)
O8 H8 0.8200
O13 C31 1.421(4)
O13 H13 0.8200
O11 C28 1.418(4)
O11 C32 1.444(4)
O1 C1 1.369(4)
O1 C8 1.375(4)
O6 C22 1.403(4)
O6 C26 1.449(4)
O7 C25 1.422(4)
O7 H103 0.8200
O9 C23 1.424(4)
O9 H115 0.8200
O2 C3 1.248(4)
O3 C4 1.347(4)
O3 H12 0.8200
O4 C13 1.367(4)
O4 C21 1.416(6)
O15 C29 1.432(4)
O11A C28A 1.418(4)
O11A C32A 1.438(4)
O10A C6A 1.382(4)
O10A C28A 1.407(4)
O5A C2A 1.383(4)
O5A C22A 1.446(4)
O6A C22A 1.397(4)
O6A C26A 1.446(4)
O7A C25A 1.427(4)
O7A H113 0.8200
O2A C3A 1.257(4)
O3A C4A 1.351(4)
O3A H22 0.8200
O13A C31A 1.426(4)
O13A H13A 0.8200
O14A C30A 1.425(4)
O15A C29A 1.418(4)
O15A H25 0.8200
O12A C33A 1.436(4)
O1A C1A 1.365(4)
O1A C8A 1.379(4)
O4A C13A 1.370(4)
O4A C21A 1.421(5)
O9A C23A 1.434(4)
O8A C24A 1.419(4)
O8A H10C 0.8200
O2S C65 1.420(5)
O2S C1S 1.425(5)
O1S C67 1.428(5)
O1S C66 1.433(5)
O4S C2S 1.413(5)
O4S C69 1.422(5)
C30 C29 1.519(5)
C30 C31 1.526(4)
C30 H24 0.9800
C29 C28 1.529(4)
C29 H109 0.9800
C28 H107 0.9800
C6 C7 1.393(5)
C6 C5 1.395(5)
C7 C8 1.392(5)
C7 C16 1.517(4)
C8 C9 1.396(5)
C9 C4 1.412(5)
C9 C3 1.450(5)
C3 C2 1.454(5)
C2 C1 1.355(5)
C22 C23 1.517(5)
C22 H9 0.9800
C23 C24 1.527(5)
C23 H4 0.9800
C24 C25 1.514(5)
C24 H5 0.9800
C31 C32 1.523(4)
C31 H3 0.9800
C32 C33 1.518(5)
C32 H27 0.9800
C1 C10 1.469(5)
C25 C26 1.532(5)
C25 H114 0.9800
C4 C5 1.382(5)
C5 H10 0.9300
C10 C11 1.392(5)
C10 C15 1.396(5)
C11 C12 1.392(5)
C11 H104 0.9300
C12 C13 1.383(5)
C12 H150 0.9300
C13 C14 1.377(5)
C14 C15 1.383(5)
C14 H106 0.9300
C15 H11 0.9300
C16 C17 1.503(5)
C16 H15 0.9700
C16 H16 0.9700
C17 C18 1.329(5)
C17 H17 0.9300
C18 C20 1.499(5)
C18 C19 1.510(5)
C19 H20 0.9600
C19 H18 0.9600
C19 H19 0.9600
C20 H21 0.9600
C20 H111 0.9600
C20 H110 0.9600
C33 O12 1.423(4)
C33 H31A 0.9700
C33 H31B 0.9700
C31A C30A 1.520(4)
C31A C32A 1.533(4)
C31A H30 0.9800
C32A C33A 1.513(5)
C32A H35 0.9800
C28A C29A 1.514(4)
C28A H38 0.9800
C6A C7A 1.394(4)
C6A C5A 1.397(5)
C5A C4A 1.389(5)
C5A H55 0.9300
C4A C9A 1.403(5)
C9A C8A 1.398(5)
C9A C3A 1.450(5)
C3A C2A 1.451(5)
C2A C1A 1.354(5)
C22A C23A 1.517(5)
C22A H58 0.9800
C26A C27A 1.522(5)
C26A C25A 1.531(5)
C26A H59 0.9800
C25A C24A 1.513(5)
C25A H31 0.9800
C30A C29A 1.521(4)
C30A H33 0.9800
C29A H34 0.9800
C33A H37 0.9700
C33A H36 0.9700
C7A C8A 1.380(5)
C7A C16A 1.516(5)
C1A C10A 1.476(5)
C10A C11A 1.383(5)
C10A C15A 1.395(5)
C15A C14A 1.378(5)
C15A H45 0.9300
C14A C13A 1.388(5)
C14A H44 0.9300
C13A C12A 1.377(5)
C21A H101 0.9600
C21A H41 0.9600
C21A H40 0.9600
C12A C11A 1.390(5)
C12A H43 0.9300
C11A H42 0.9300
C16A C17A 1.508(5)
C16A H46 0.9700
C16A H47 0.9700
C17A C18A 1.336(5)
C17A H54 0.9300
C18A C19A 1.497(5)
C18A C20A 1.503(5)
C20A H50 0.9600
C20A H48 0.9600
C20A H49 0.9600
C19A H51 0.9600
C19A H53 0.9600
C19A H52 0.9600
C23A C24A 1.513(5)
C23A H56 0.9800
C24A H57 0.9800
C27A H62 0.9600
C27A H60 0.9600
C27A H61 0.9600
C65 C66 1.498(6)
C65 H63 0.9700
C65 H64 0.9700
C66 H66 0.9700
C66 H65 0.9700
C67 C1S 1.509(6)
C67 H67A 0.9700
C67 H67B 0.9700
O3S C4S 1.432(6)
O3S C3S 1.441(6)
C69 C4S 1.499(7)
C69 H69A 0.9700
C69 H69B 0.9700
C1S H1S1 0.9700
C1S H1S2 0.9700
C2S C3S 1.496(7)
C2S H2S1 0.9700
C2S H2S2 0.9700
C3S H3S1 0.9700
C3S H3S2 0.9700
C4S H4S1 0.9700
C4S H4S2 0.9700
C21 H10A 0.9600
C21 H10B 0.9600
C21 H100 0.9600
C26 C27 1.519(5)
C26 H102 0.9800
C27 H10D 0.9600
C27 H10E 0.9600
C27 H10F 0.9600
O12 H40A 0.8200

loop_
_geom_torsion_atom_site_label_1
_geom_torsion_atom_site_label_2
_geom_torsion_atom_site_label_3
_geom_torsion_atom_site_label_4
_geom_torsion
O14 C30 C29 O15 63.4(3)
C31 C30 C29 O15 -175.1(3)
O14 C30 C29 C28 -175.2(3)
C31 C30 C29 C28 -53.7(3)
C6 O10 C28 O11 -79.0(3)
C6 O10 C28 C29 164.3(3)
C32 O11 C28 O10 179.2(2)
C32 O11 C28 C29 -66.4(3)
O15 C29 C28 O10 -62.2(3)
C30 C29 C28 O10 177.2(3)
O15 C29 C28 O11 -178.9(3)
C30 C29 C28 O11 60.5(3)
C28 O10 C6 C7 -160.9(3)
C28 O10 C6 C5 22.4(5)
O10 C6 C7 C8 -177.4(3)
C5 C6 C7 C8 -0.6(5)
O10 C6 C7 C16 7.7(5)
C5 C6 C7 C16 -175.6(3)
C1 O1 C8 C7 179.6(3)
C1 O1 C8 C9 -0.9(5)
C6 C7 C8 O1 -178.7(3)
C16 C7 C8 O1 -3.8(5)
C6 C7 C8 C9 1.7(5)
C16 C7 C8 C9 176.7(3)
O1 C8 C9 C4 178.3(3)
C7 C8 C9 C4 -2.2(5)
O1 C8 C9 C3 -1.1(5)
C7 C8 C9 C3 178.4(3)
C8 C9 C3 O2 -179.1(3)
C4 C9 C3 O2 1.5(5)
C8 C9 C3 C2 2.1(5)
C4 C9 C3 C2 -177.3(3)
C22 O5 C2 C1 117.9(3)
C22 O5 C2 C3 -63.5(4)
O2 C3 C2 C1 179.9(3)
C9 C3 C2 C1 -1.3(5)
O2 C3 C2 O5 1.4(5)
C9 C3 C2 O5 -179.8(3)
C26 O6 C22 O5 -69.8(3)
C26 O6 C22 C23 50.8(4)
C2 O5 C22 O6 -83.0(3)
C2 O5 C22 C23 152.9(3)
O6 C22 C23 O9 71.0(4)
O5 C22 C23 O9 -166.1(3)
O6 C22 C23 C24 -49.6(4)
O5 C22 C23 C24 73.3(3)
O9 C23 C24 O8 59.8(4)
C22 C23 C24 O8 177.2(3)
O9 C23 C24 C25 -62.2(4)
C22 C23 C24 C25 55.2(4)
O14 C30 C31 O13 -64.6(3)
C29 C30 C31 O13 175.3(2)
O14 C30 C31 C32 172.5(3)
C29 C30 C31 C32 52.4(3)
C28 O11 C32 C33 -171.5(3)
C28 O11 C32 C31 64.3(3)
O13 C31 C32 O11 -178.9(2)
C30 C31 C32 O11 -56.4(3)
O13 C31 C32 C33 60.4(4)
C30 C31 C32 C33 -177.1(3)
O5 C2 C1 O1 177.9(3)
C3 C2 C1 O1 -0.6(5)
O5 C2 C1 C10 -4.8(6)
C3 C2 C1 C10 176.7(3)
C8 O1 C1 C2 1.7(5)
C8 O1 C1 C10 -176.0(3)
O8 C24 C25 O7 61.2(4)
C23 C24 C25 O7 -176.6(3)
O8 C24 C25 C26 178.4(3)
C23 C24 C25 C26 -59.4(4)
C8 C9 C4 O3 -179.9(3)
C3 C9 C4 O3 -0.4(5)
C8 C9 C4 C5 1.5(5)
C3 C9 C4 C5 -179.1(3)
O3 C4 C5 C6 -179.2(3)
C9 C4 C5 C6 -0.5(5)
O10 C6 C5 C4 176.5(3)
C7 C6 C5 C4 0.1(5)
C2 C1 C10 C11 -145.3(4)
O1 C1 C10 C11 32.2(4)
C2 C1 C10 C15 33.6(5)
O1 C1 C10 C15 -148.9(3)
C15 C10 C11 C12 -2.2(5)
C1 C10 C11 C12 176.7(3)
C10 C11 C12 C13 0.8(6)
C21 O4 C13 C14 -175.0(4)
C21 O4 C13 C12 4.8(6)
C11 C12 C13 O4 -178.6(4)
C11 C12 C13 C14 1.2(6)
O4 C13 C14 C15 178.1(3)
C12 C13 C14 C15 -1.7(6)
C13 C14 C15 C10 0.2(6)
C11 C10 C15 C14 1.7(5)
C1 C10 C15 C14 -177.2(3)
C8 C7 C16 C17 -94.8(4)
C6 C7 C16 C17 79.9(4)
C7 C16 C17 C18 -143.4(4)
C16 C17 C18 C20 -177.7(3)
C16 C17 C18 C19 0.4(6)
O11 C32 C33 O12 -60.5(3)
C31 C32 C33 O12 60.9(4)
C28A O11A C32A C33A -169.0(3)
C28A O11A C32A C31A 66.3(3)
O13A C31A C32A O11A 179.4(2)
C30A C31A C32A O11A -58.8(3)
O13A C31A C32A C33A 59.5(4)
C30A C31A C32A C33A -178.7(3)
C6A O10A C28A O11A -70.9(3)
C6A O10A C28A C29A 172.2(3)
C32A O11A C28A O10A 179.6(2)
C32A O11A C28A C29A -65.6(3)
C28A O10A C6A C7A -168.6(3)
C28A O10A C6A C5A 13.0(5)
O10A C6A C5A C4A 175.7(3)
C7A C6A C5A C4A -2.6(5)
C6A C5A C4A O3A 178.9(3)
C6A C5A C4A C9A -2.3(5)
O3A C4A C9A C8A -176.2(3)
C5A C4A C9A C8A 5.1(5)
O3A C4A C9A C3A 4.1(5)
C5A C4A C9A C3A -174.6(3)
C8A C9A C3A O2A -178.6(3)
C4A C9A C3A O2A 1.2(5)
C8A C9A C3A C2A 3.2(5)
C4A C9A C3A C2A -177.1(3)
C22A O5A C2A C1A 118.0(4)
C22A O5A C2A C3A -60.7(4)
O2A C3A C2A C1A -177.2(3)
C9A C3A C2A C1A 1.0(5)
O2A C3A C2A O5A 1.5(5)
C9A C3A C2A O5A 179.7(3)
C26A O6A C22A O5A -68.3(3)
C26A O6A C22A C23A 52.4(4)
C2A O5A C22A O6A -102.9(3)
C2A O5A C22A C23A 132.6(3)
C22A O6A C26A C27A -179.4(3)
C22A O6A C26A C25A -58.2(3)
O6A C26A C25A O7A -176.0(2)
C27A C26A C25A O7A -59.0(4)
O6A C26A C25A C24A 60.1(4)
C27A C26A C25A C24A 177.1(3)
O13A C31A C30A O14A -64.2(3)
C32A C31A C30A O14A 173.6(3)
O13A C31A C30A C29A 175.9(3)
C32A C31A C30A C29A 53.7(3)
O10A C28A C29A O15A -63.8(3)
O11A C28A C29A O15A -179.9(2)
O10A C28A C29A C30A 174.2(2)
O11A C28A C29A C30A 58.1(3)
O14A C30A C29A O15A 61.7(3)
C31A C30A C29A O15A -175.4(3)
O14A C30A C29A C28A -176.4(3)
C31A C30A C29A C28A -53.5(4)
O11A C32A C33A O12A -57.2(3)
C31A C32A C33A O12A 63.6(4)
O10A C6A C7A C8A -174.1(3)
C5A C6A C7A C8A 4.3(5)
O10A C6A C7A C16A 9.8(5)
C5A C6A C7A C16A -171.8(3)
C1A O1A C8A C7A 179.8(3)
C1A O1A C8A C9A -0.1(5)
C6A C7A C8A O1A 178.9(3)
C16A C7A C8A O1A -4.8(5)
C6A C7A C8A C9A -1.2(5)
C16A C7A C8A C9A 175.1(3)
C4A C9A C8A O1A 176.5(3)
C3A C9A C8A O1A -3.7(5)
C4A C9A C8A C7A -3.3(5)
C3A C9A C8A C7A 176.4(3)
O5A C2A C1A O1A 176.5(3)
C3A C2A C1A O1A -4.9(5)
O5A C2A C1A C10A -6.1(6)
C3A C2A C1A C10A 172.5(3)
C8A O1A C1A C2A 4.5(5)
C8A O1A C1A C10A -173.4(3)
C2A C1A C10A C11A -145.0(4)
O1A C1A C10A C11A 32.6(4)
C2A C1A C10A C15A 32.2(6)
O1A C1A C10A C15A -150.1(3)
C11A C10A C15A C14A 1.4(5)
C1A C10A C15A C14A -175.8(3)
C10A C15A C14A C13A 2.3(6)
C21A O4A C13A C12A 17.6(6)
C21A O4A C13A C14A -163.9(4)
C15A C14A C13A O4A 176.7(3)
C15A C14A C13A C12A -4.7(6)
O4A C13A C12A C11A -178.3(4)
C14A C13A C12A C11A 3.2(6)
C15A C10A C11A C12A -2.9(5)
C1A C10A C11A C12A 174.5(3)
C13A C12A C11A C10A 0.6(6)
C8A C7A C16A C17A -77.8(4)
C6A C7A C16A C17A 98.2(4)
C7A C16A C17A C18A -133.7(3)
C16A C17A C18A C19A 0.4(6)
C16A C17A C18A C20A 179.1(3)
O6A C22A C23A O9A 72.9(3)
O5A C22A C23A O9A -165.1(2)
O6A C22A C23A C24A -48.4(4)
O5A C22A C23A C24A 73.6(3)
O9A C23A C24A O8A 58.3(4)
C22A C23A C24A O8A 177.5(3)
O9A C23A C24A C25A -67.5(3)
C22A C23A C24A C25A 51.7(4)
O7A C25A C24A O8A 55.6(4)
C26A C25A C24A O8A 177.0(3)
O7A C25A C24A C23A -179.4(3)
C26A C25A C24A C23A -58.0(4)
C1S O2S C65 C66 -58.5(4)
C67 O1S C66 C65 -56.0(4)
O2S C65 C66 O1S 58.2(4)
C66 O1S C67 C1S 55.4(4)
C2S O4S C69 C4S 57.9(5)
C65 O2S C1S C67 58.2(4)
O1S C67 C1S O2S -57.5(4)
C69 O4S C2S C3S -59.3(5)
C4S O3S C3S C2S -56.6(5)
O4S C2S C3S O3S 59.8(5)
C3S O3S C4S C69 55.4(5)
O4S C69 C4S O3S -57.0(5)
C22 O6 C26 C27 -178.3(3)
C22 O6 C26 C25 -55.9(4)
O7 C25 C26 O6 -179.9(3)
C24 C25 C26 O6 58.8(4)
O7 C25 C26 C27 -59.6(4)
C24 C25 C26 C27 179.1(4)
